data_7227154
loop_
_publ_author_name
'Guo, Hai-Yang'
'Zhang, Ting-Ting'
'Lin, Po-Han'
'Xiao-Zhang, Xiao-Zhang'
'Cui, Xiao-Bing'
'Huo, Qi-Sheng'
'Xu, Ji-Qing'

_publ_section_title
;
 Preparation, structure and characterization of a series of vanadates
;
_journal_issue 2
_journal_name_full CrystEngComm
_journal_page_first 265
_journal_paper_doi 10.1039/C6CE02205G
_journal_volume 19
_journal_year 2017
_chemical_formula_sum 'C60 H62 N12 O34 V10 Zn2'
_chemical_formula_weight 2135.35
_space_group_crystal_system monoclinic
_space_group_IT_number 15
_space_group_name_Hall '-C 2yc'
_space_group_name_H-M_alt 'C 1 2/c 1'
_symmetry_space_group_name_Hall '-C 2yc'
_symmetry_space_group_name_H-M 'C 1 2/c 1'
_atom_sites_solution_hydrogens geom
_audit_creation_method SHELXL-2014/7
_audit_update_record
;
2016-10-13 deposited with the CCDC.
2016-11-21 downloaded from the CCDC.
;
_cell_angle_alpha 90
_cell_angle_beta 95.050(2)
_cell_angle_gamma 90
_cell_formula_units_Z 4
_cell_length_a 22.904(3)
_cell_length_b 13.0032(12)
_cell_length_c 25.754(2)
_cell_measurement_reflns_used 2446
_cell_measurement_temperature 296(2)
_cell_measurement_theta_max 24.2545
_cell_measurement_theta_min 2.3498
_cell_volume 7640.4(14)
_computing_cell_refinement 'Bruker SMART'
_computing_data_collection 'Bruker SMART'
_computing_data_reduction 'Bruker SAINT'
_computing_molecular_graphics 'SHELXL-2014/7 (Sheldrick, 2014)'
_computing_publication_material 'SHELXL-2014/7 (Sheldrick, 2014)'
_computing_structure_refinement 'SHELXL-2014/7 (Sheldrick, 2014)'
_computing_structure_solution 'SHELXL-2014/7 (Sheldrick, 2014)'
_diffrn_ambient_temperature 296(2)
_diffrn_measured_fraction_theta_full 0.998
_diffrn_measured_fraction_theta_max 0.998
_diffrn_measurement_device_type 'CCD area detector'
_diffrn_measurement_method 'phi and omega scans'
_diffrn_radiation_type MoK\a
_diffrn_radiation_wavelength 0.71073
_diffrn_reflns_av_R_equivalents 0.0612
_diffrn_reflns_av_unetI/netI 0.0731
_diffrn_reflns_Laue_measured_fraction_full 0.998
_diffrn_reflns_Laue_measured_fraction_max 0.998
_diffrn_reflns_limit_h_max 27
_diffrn_reflns_limit_h_min -18
_diffrn_reflns_limit_k_max 15
_diffrn_reflns_limit_k_min -15
_diffrn_reflns_limit_l_max 28
_diffrn_reflns_limit_l_min -30
_diffrn_reflns_number 19528
_diffrn_reflns_point_group_measured_fraction_full 0.998
_diffrn_reflns_point_group_measured_fraction_max 0.998
_diffrn_reflns_theta_full 25.107
_diffrn_reflns_theta_max 25.107
_diffrn_reflns_theta_min 1.803
_exptl_absorpt_coefficient_mu 1.874
_exptl_absorpt_correction_T_max 0.743
_exptl_absorpt_correction_T_min 0.608
_exptl_absorpt_correction_type empirical
_exptl_crystal_colour yellow
_exptl_crystal_density_diffrn 1.856
_exptl_crystal_description bulk
_exptl_crystal_F_000 4272
_exptl_crystal_size_max 0.25
_exptl_crystal_size_mid 0.22
_exptl_crystal_size_min 0.15
_refine_diff_density_max 1.321
_refine_diff_density_min -0.668
_refine_diff_density_rms 0.111
_refine_ls_extinction_method none
_refine_ls_goodness_of_fit_ref 1.044
_refine_ls_hydrogen_treatment constr
_refine_ls_matrix_type full
_refine_ls_number_parameters 532
_refine_ls_number_reflns 6809
_refine_ls_number_restraints 0
_refine_ls_restrained_S_all 1.044
_refine_ls_R_factor_all 0.0874
_refine_ls_R_factor_gt 0.0491
_refine_ls_shift/su_max 0.001
_refine_ls_shift/su_mean 0.000
_refine_ls_structure_factor_coef Fsqd
_refine_ls_weighting_details 'w=1/[\s^2^(Fo^2^)+(0.0639P)^2^] where P=(Fo^2^+2Fc^2^)/3'
_refine_ls_weighting_scheme calc
_refine_ls_wR_factor_gt 0.1182
_refine_ls_wR_factor_ref 0.1363
_reflns_Friedel_coverage 0.000
_reflns_number_gt 4454
_reflns_number_total 6809
_reflns_threshold_expression 'I > 2\s(I)'
_cod_data_source_file c6ce02205g2.cif
_cod_data_source_block shelx_3
_cod_depositor_comments 'Adding full bibliography for 7227152--7227155.cif.'
_cod_original_cell_volume 7640.5(13)
_cod_database_code 7227154
_shelx_shelxl_version_number 2014/7
_shelx_space_group_comment
;
The symmetry employed for this shelxl refinement is uniquely defined
by the following loop, which should always be used as a source of
symmetry information in preference to the above space-group names.
They are only intended as comments.
;

loop_
_space_group_symop_operation_xyz
'x, y, z'
'-x, y, -z+1/2'
'x+1/2, y+1/2, z'
'-x+1/2, y+1/2, -z+1/2'
'-x, -y, -z'
'x, -y, z-1/2'
'-x+1/2, -y+1/2, -z'
'x+1/2, -y+1/2, z-1/2'

loop_
_atom_site_label
_atom_site_type_symbol
_atom_site_fract_x
_atom_site_fract_y
_atom_site_fract_z
_atom_site_U_iso_or_equiv
_atom_site_adp_type
_atom_site_occupancy
_atom_site_site_symmetry_order
_atom_site_calc_flag
_atom_site_refinement_flags_posn
_atom_site_refinement_flags_adp
Zn1 Zn 0.30042(3) 0.50806(4) 0.29625(2) 0.03254(19) Uani 1 1 d . .
V1 V -0.14312(4) 0.55387(7) 0.51769(4) 0.0343(3) Uani 1 1 d . .
V2 V 0.05825(4) 0.45662(7) 0.38372(4) 0.0351(3) Uani 1 1 d . .
V3 V 0.02454(4) 0.30632(6) 0.47066(4) 0.0297(2) Uani 1 1 d . .
V4 V 0.07008(4) 0.64177(6) 0.45874(4) 0.0264(2) Uani 1 1 d . .
V5 V -0.04559(4) 0.50975(6) 0.44753(3) 0.0238(2) Uani 1 1 d . .
O14 O 0.01194(17) 0.1862(3) 0.47698(16) 0.0431(11) Uani 1 1 d . .
O13 O -0.05228(14) 0.3657(2) 0.46571(13) 0.0238(8) Uani 1 1 d . .
O12 O -0.01579(14) 0.6451(2) 0.45447(13) 0.0243(8) Uani 1 1 d . .
O11 O -0.02755(15) 0.4881(2) 0.38620(13) 0.0296(9) Uani 1 1 d . .
O10 O 0.06913(16) 0.5972(3) 0.39218(14) 0.0329(9) Uani 1 1 d . .
O9 O -0.11776(15) 0.5360(3) 0.44328(14) 0.0305(9) Uani 1 1 d . .
O8 O -0.14289(14) 0.4159(3) 0.52100(14) 0.0305(9) Uani 1 1 d . .
O7 O 0.13262(16) 0.4308(3) 0.41229(15) 0.0372(10) Uani 1 1 d . .
O6 O -0.04503(14) 0.5254(2) 0.52811(12) 0.0227(8) Uani 1 1 d . .
O5 O 0.03394(16) 0.3205(3) 0.40407(14) 0.0347(9) Uani 1 1 d . .
O4 O 0.06075(19) 0.4421(3) 0.32269(15) 0.0505(11) Uani 1 1 d . .
O3 O -0.21085(16) 0.5822(3) 0.50393(17) 0.0460(11) Uani 1 1 d . .
O2 O 0.08524(16) 0.7616(3) 0.45394(15) 0.0359(10) Uani 1 1 d . .
O1 O 0.10814(15) 0.3082(3) 0.49192(15) 0.0358(10) Uani 1 1 d . .
N4 N 0.3828(2) 0.4302(3) 0.32061(19) 0.0389(13) Uani 1 1 d . .
C29 C 0.2687(3) 0.5649(4) 0.4089(2) 0.0375(15) Uani 1 1 d . .
H29A H 0.2436 0.5087 0.4051 0.045 Uiso 1 1 calc R U
C28 C 0.2729(3) 0.6164(4) 0.4559(2) 0.0405(15) Uani 1 1 d . .
H28A H 0.2511 0.5965 0.4830 0.049 Uiso 1 1 calc R U
N3 N 0.2948(2) 0.4514(3) 0.21683(18) 0.0386(12) Uani 1 1 d . .
N2 N 0.2728(2) 0.3685(3) 0.33118(17) 0.0329(11) Uani 1 1 d . .
N1 N 0.3495(2) 0.6449(3) 0.28463(18) 0.0333(11) Uani 1 1 d . .
C30 C 0.2176(3) 0.3423(4) 0.3362(2) 0.0453(16) Uani 1 1 d . .
H30A H 0.1881 0.3800 0.3178 0.054 Uiso 1 1 calc R U
N6 N 0.29824(19) 0.5904(3) 0.36881(17) 0.0310(11) Uani 1 1 d . .
N5 N 0.2145(2) 0.5557(3) 0.26424(18) 0.0371(12) Uani 1 1 d . .
C27 C 0.3108(3) 0.6987(4) 0.4609(2) 0.0424(16) Uani 1 1 d . .
H27A H 0.3148 0.7355 0.4920 0.051 Uiso 1 1 calc R U
C26 C 0.2013(3) 0.2617(4) 0.3674(3) 0.0547(19) Uani 1 1 d . .
H26A H 0.1621 0.2453 0.3698 0.066 Uiso 1 1 calc R U
C25 C 0.4311(3) 0.8003(5) 0.2839(3) 0.0515(18) Uani 1 1 d . .
H25A H 0.4587 0.8526 0.2837 0.062 Uiso 1 1 calc R U
C24 C 0.3648(2) 0.7001(4) 0.3274(2) 0.0334(14) Uani 1 1 d . .
C23 C 0.3755(3) 0.6673(5) 0.2415(2) 0.0448(16) Uani 1 1 d . .
H23A H 0.3656 0.6284 0.2117 0.054 Uiso 1 1 calc R U
C22 C 0.3345(2) 0.6725(4) 0.3742(2) 0.0326(14) Uani 1 1 d . .
C21 C 0.3426(2) 0.7269(4) 0.4207(2) 0.0382(15) Uani 1 1 d . .
H21A H 0.3690 0.7813 0.4243 0.046 Uiso 1 1 calc R U
C20 C 0.4160(3) 0.7443(5) 0.2388(3) 0.0502(17) Uani 1 1 d . .
H20A H 0.4326 0.7586 0.2079 0.060 Uiso 1 1 calc R U
C19 C 0.1179(3) 0.6216(5) 0.2699(3) 0.0526(18) Uani 1 1 d . .
H19A H 0.0913 0.6548 0.2893 0.063 Uiso 1 1 calc R U
C18 C 0.4054(3) 0.7789(5) 0.3285(3) 0.0468(16) Uani 1 1 d . .
H18A H 0.4150 0.8163 0.3588 0.056 Uiso 1 1 calc R U
C17 C 0.3023(4) 0.2320(5) 0.3893(3) 0.059(2) Uani 1 1 d . .
H17A H 0.3322 0.1945 0.4074 0.071 Uiso 1 1 calc R U
C16 C 0.4876(4) 0.4098(7) 0.3310(4) 0.099(3) Uani 1 1 d . .
H16A H 0.5245 0.4340 0.3247 0.119 Uiso 1 1 calc R U
C15 C 0.1992(3) 0.5268(4) 0.2148(2) 0.0385(15) Uani 1 1 d . .
C14 C 0.1432(3) 0.5453(5) 0.1920(3) 0.0557(19) Uani 1 1 d . .
H14A H 0.1335 0.5272 0.1574 0.067 Uiso 1 1 calc R U
C13 C 0.1019(3) 0.5900(5) 0.2200(3) 0.064(2) Uani 1 1 d . .
H13A H 0.0636 0.5988 0.2054 0.076 Uiso 1 1 calc R U
C12 C 0.4373(3) 0.4611(5) 0.3119(3) 0.064(2) Uani 1 1 d . .
H12A H 0.4412 0.5200 0.2920 0.077 Uiso 1 1 calc R U
C11 C 0.3163(3) 0.3138(4) 0.3569(2) 0.0401(15) Uani 1 1 d . .
C10 C 0.3319(3) 0.3687(5) 0.1439(3) 0.063(2) Uani 1 1 d . .
H10A H 0.3620 0.3328 0.1300 0.076 Uiso 1 1 calc R U
C9 C 0.3765(3) 0.3455(5) 0.3492(2) 0.0469(17) Uani 1 1 d . .
C8 C 0.2452(3) 0.4719(4) 0.1873(2) 0.0387(15) Uani 1 1 d . .
C7 C 0.1745(3) 0.6030(5) 0.2906(2) 0.0454(16) Uani 1 1 d . .
H7A H 0.1853 0.6244 0.3245 0.054 Uiso 1 1 calc R U
C6 C 0.2377(3) 0.4425(6) 0.1360(3) 0.060(2) Uani 1 1 d . .
H6A H 0.2029 0.4575 0.1161 0.072 Uiso 1 1 calc R U
C5 C 0.2454(4) 0.2075(5) 0.3945(3) 0.064(2) Uani 1 1 d . .
H5A H 0.2364 0.1540 0.4163 0.077 Uiso 1 1 calc R U
C4 C 0.4253(4) 0.2908(6) 0.3706(3) 0.083(3) Uani 1 1 d . .
H4A H 0.4205 0.2343 0.3920 0.099 Uiso 1 1 calc R U
C3 C 0.2817(4) 0.3908(6) 0.1143(3) 0.073(2) Uani 1 1 d . .
H3A H 0.2771 0.3712 0.0795 0.087 Uiso 1 1 calc R U
C2 C 0.4810(4) 0.3216(8) 0.3596(4) 0.119(4) Uani 1 1 d . .
H2A H 0.5136 0.2829 0.3714 0.142 Uiso 1 1 calc R U
C1 C 0.3371(3) 0.4003(5) 0.1945(3) 0.0515(18) Uani 1 1 d . .
H1A H 0.3717 0.3857 0.2148 0.062 Uiso 1 1 calc R U
OW1 O 0.0782(4) -0.0175(5) 0.4781(8) 0.367(11) Uani 1 1 d . .
OW3 O 0.1636(2) 0.1256(3) 0.4974(2) 0.0887(19) Uani 1 1 d . .
OW2 O 0.0717(3) 0.1146(5) 0.3719(3) 0.126(3) Uani 1 1 d . .

loop_
_atom_site_aniso_label
_atom_site_aniso_U_11
_atom_site_aniso_U_22
_atom_site_aniso_U_33
_atom_site_aniso_U_23
_atom_site_aniso_U_13
_atom_site_aniso_U_12
Zn1 0.0378(4) 0.0313(3) 0.0270(4) 0.0010(3) -0.0060(3) -0.0037(3)
V1 0.0213(5) 0.0326(5) 0.0493(7) 0.0048(5) 0.0047(4) 0.0008(4)
V2 0.0420(6) 0.0362(5) 0.0284(6) -0.0066(4) 0.0104(4) -0.0049(5)
V3 0.0294(6) 0.0215(4) 0.0381(6) -0.0031(4) 0.0030(4) 0.0005(4)
V4 0.0262(5) 0.0246(5) 0.0284(6) 0.0021(4) 0.0019(4) -0.0035(4)
V5 0.0233(5) 0.0241(5) 0.0226(5) 0.0014(4) -0.0051(4) -0.0011(4)
O14 0.045(3) 0.026(2) 0.059(3) -0.0051(19) 0.008(2) -0.0008(18)
O13 0.024(2) 0.0202(17) 0.027(2) -0.0028(15) -0.0020(15) -0.0027(15)
O12 0.022(2) 0.0239(18) 0.027(2) 0.0056(15) -0.0001(15) -0.0014(15)
O11 0.037(2) 0.0315(19) 0.020(2) 0.0001(15) -0.0035(16) -0.0042(17)
O10 0.037(2) 0.036(2) 0.026(2) 0.0032(17) 0.0061(17) -0.0048(18)
O9 0.024(2) 0.033(2) 0.033(2) 0.0019(17) -0.0055(16) -0.0011(16)
O8 0.023(2) 0.033(2) 0.035(2) 0.0033(17) 0.0014(16) -0.0031(16)
O7 0.032(2) 0.036(2) 0.046(3) -0.0064(19) 0.0166(18) -0.0015(18)
O6 0.0203(19) 0.0229(17) 0.025(2) -0.0006(15) 0.0008(15) -0.0027(15)
O5 0.043(2) 0.029(2) 0.033(2) -0.0092(17) 0.0071(18) -0.0030(18)
O4 0.070(3) 0.052(3) 0.032(3) -0.011(2) 0.022(2) -0.008(2)
O3 0.023(2) 0.045(2) 0.071(3) 0.008(2) 0.007(2) 0.0035(18)
O2 0.036(2) 0.0266(19) 0.045(3) 0.0060(17) 0.0019(18) -0.0062(17)
O1 0.025(2) 0.030(2) 0.052(3) 0.0031(18) 0.0047(18) 0.0017(17)
N4 0.035(3) 0.040(3) 0.039(3) 0.010(2) -0.009(2) -0.001(2)
C29 0.038(4) 0.043(3) 0.031(4) -0.008(3) -0.001(3) -0.015(3)
C28 0.039(4) 0.052(4) 0.030(4) -0.003(3) 0.002(3) -0.008(3)
N3 0.042(3) 0.040(3) 0.032(3) -0.003(2) -0.004(2) -0.001(2)
N2 0.040(3) 0.029(2) 0.028(3) 0.001(2) -0.004(2) -0.001(2)
N1 0.042(3) 0.031(2) 0.026(3) 0.005(2) 0.002(2) -0.006(2)
C30 0.051(4) 0.038(3) 0.047(4) -0.001(3) 0.003(3) -0.005(3)
N6 0.033(3) 0.032(2) 0.028(3) -0.004(2) 0.001(2) -0.012(2)
N5 0.043(3) 0.035(3) 0.032(3) -0.001(2) -0.005(2) -0.002(2)
C27 0.037(4) 0.054(4) 0.036(4) -0.018(3) 0.000(3) -0.008(3)
C26 0.078(5) 0.036(3) 0.053(5) -0.006(3) 0.024(4) -0.010(4)
C25 0.045(4) 0.046(4) 0.063(5) -0.001(3) 0.005(3) -0.018(3)
C24 0.036(3) 0.031(3) 0.032(4) 0.004(3) -0.005(3) -0.005(3)
C23 0.058(4) 0.045(4) 0.030(4) 0.005(3) -0.001(3) -0.005(3)
C22 0.027(3) 0.036(3) 0.033(4) -0.002(3) -0.004(3) -0.004(3)
C21 0.036(4) 0.044(3) 0.035(4) -0.010(3) 0.005(3) -0.021(3)
C20 0.049(4) 0.054(4) 0.049(5) 0.015(3) 0.009(3) -0.012(3)
C19 0.044(4) 0.057(4) 0.057(5) 0.004(4) 0.006(3) 0.004(3)
C18 0.049(4) 0.048(4) 0.045(4) -0.001(3) 0.009(3) -0.019(3)
C17 0.077(6) 0.045(4) 0.055(5) 0.018(3) 0.010(4) 0.009(4)
C16 0.053(6) 0.114(7) 0.123(9) 0.045(7) -0.027(5) 0.007(5)
C15 0.041(4) 0.042(3) 0.031(4) 0.009(3) -0.008(3) -0.010(3)
C14 0.049(4) 0.070(5) 0.044(4) 0.002(4) -0.019(4) -0.008(4)
C13 0.048(5) 0.077(5) 0.063(5) 0.006(4) -0.012(4) 0.013(4)
C12 0.050(5) 0.072(5) 0.068(5) 0.022(4) -0.015(4) -0.001(4)
C11 0.054(4) 0.034(3) 0.031(4) 0.001(3) -0.003(3) -0.001(3)
C10 0.067(5) 0.074(5) 0.050(5) -0.018(4) 0.012(4) 0.006(4)
C9 0.052(4) 0.044(4) 0.042(4) 0.003(3) -0.012(3) 0.006(3)
C8 0.042(4) 0.041(3) 0.031(4) 0.002(3) -0.007(3) -0.010(3)
C7 0.051(4) 0.054(4) 0.030(4) -0.008(3) -0.002(3) 0.007(3)
C6 0.056(5) 0.084(5) 0.036(4) -0.007(4) -0.019(4) -0.006(4)
C5 0.090(6) 0.046(4) 0.059(5) 0.011(4) 0.030(4) -0.001(4)
C4 0.060(6) 0.085(6) 0.097(7) 0.042(5) -0.026(5) 0.008(5)
C3 0.083(6) 0.094(6) 0.039(5) -0.027(4) -0.002(4) -0.001(5)
C2 0.059(6) 0.134(9) 0.155(10) 0.083(8) -0.037(6) 0.004(6)
C1 0.054(5) 0.061(4) 0.039(4) -0.006(3) -0.002(3) 0.000(4)
OW1 0.094(7) 0.044(4) 0.94(3) 0.071(9) -0.057(12) -0.008(4)
OW3 0.053(3) 0.048(3) 0.166(6) 0.011(3) 0.015(3) 0.020(2)
OW2 0.202(8) 0.081(4) 0.108(6) -0.035(4) 0.083(5) -0.025(4)

loop_
_atom_type_symbol
_atom_type_description
_atom_type_scat_dispersion_real
_atom_type_scat_dispersion_imag
_atom_type_scat_source
C C 0.0033 0.0016 'International Tables Vol C Tables 4.2.6.8 and 6.1.1.4'
H H 0.0000 0.0000 'International Tables Vol C Tables 4.2.6.8 and 6.1.1.4'
N N 0.0061 0.0033 'International Tables Vol C Tables 4.2.6.8 and 6.1.1.4'
O O 0.0106 0.0060 'International Tables Vol C Tables 4.2.6.8 and 6.1.1.4'
V V 0.3005 0.5294 'International Tables Vol C Tables 4.2.6.8 and 6.1.1.4'
Zn Zn 0.2839 1.4301 'International Tables Vol C Tables 4.2.6.8 and 6.1.1.4'

loop_
_geom_angle_atom_site_label_1
_geom_angle_atom_site_label_2
_geom_angle_atom_site_label_3
_geom_angle
_geom_angle_site_symmetry_1
_geom_angle_site_symmetry_3
N1 Zn1 N2 160.04(16) . .
N1 Zn1 N5 100.41(17) . .
N2 Zn1 N5 96.34(17) . .
N1 Zn1 N6 76.17(17) . .
N2 Zn1 N6 91.52(17) . .
N5 Zn1 N6 95.66(18) . .
N1 Zn1 N3 97.97(18) . .
N2 Zn1 N3 96.50(17) . .
N5 Zn1 N3 76.14(19) . .
N6 Zn1 N3 169.08(17) . .
N1 Zn1 N4 88.54(17) . .
N2 Zn1 N4 76.49(18) . .
N5 Zn1 N4 168.28(17) . .
N6 Zn1 N4 93.81(18) . .
N3 Zn1 N4 95.26(18) . .
O3 V1 O8 103.81(18) . .
O3 V1 O7 103.7(2) . 5_566
O8 V1 O7 93.63(16) . 5_566
O3 V1 O1 99.08(17) . 5_566
O8 V1 O1 155.13(16) . 5_566
O7 V1 O1 90.28(16) 5_566 5_566
O3 V1 O9 99.59(18) . .
O8 V1 O9 86.09(15) . .
O7 V1 O9 156.11(15) 5_566 .
O1 V1 O9 80.58(15) 5_566 .
O3 V1 O6 172.77(18) . .
O8 V1 O6 80.36(13) . .
O7 V1 O6 81.77(14) 5_566 .
O1 V1 O6 75.91(13) 5_566 .
O9 V1 O6 74.62(12) . .
O3 V1 V5 131.10(16) . .
O8 V1 V5 80.84(12) . .
O7 V1 V5 124.86(12) 5_566 .
O1 V1 V5 76.80(12) 5_566 .
O9 V1 V5 31.54(9) . .
O6 V1 V5 43.11(8) . .
O3 V1 V2 136.45(17) . 5_566
O8 V1 V2 85.25(11) . 5_566
O7 V1 V2 32.80(12) 5_566 5_566
O1 V1 V2 84.84(11) 5_566 5_566
O9 V1 V2 123.70(10) . 5_566
O6 V1 V2 49.09(9) . 5_566
V5 V1 V2 92.20(4) . 5_566
O3 V1 V4 137.10(14) . 5_566
O8 V1 V4 33.40(11) . 5_566
O7 V1 V4 82.66(12) 5_566 5_566
O1 V1 V4 123.53(11) 5_566 5_566
O9 V1 V4 84.12(10) . 5_566
O6 V1 V4 47.62(8) . 5_566
V5 V1 V4 63.07(3) . 5_566
V2 V1 V4 60.32(3) 5_566 5_566
O4 V2 O7 105.3(2) . .
O4 V2 O10 102.54(19) . .
O7 V2 O10 91.32(15) . .
O4 V2 O5 101.24(18) . .
O7 V2 O5 90.17(16) . .
O10 V2 O5 154.87(17) . .
O4 V2 O11 100.13(19) . .
O7 V2 O11 154.53(16) . .
O10 V2 O11 85.25(15) . .
O5 V2 O11 82.70(15) . .
O4 V2 O6 174.53(18) . 5_566
O7 V2 O6 79.77(14) . 5_566
O10 V2 O6 79.28(14) . 5_566
O5 V2 O6 76.31(13) . 5_566
O11 V2 O6 74.79(12) . 5_566
O4 V2 V1 137.68(17) . 5_566
O7 V2 V1 32.45(12) . 5_566
O10 V2 V1 82.97(11) . 5_566
O5 V2 V1 84.93(11) . 5_566
O11 V2 V1 122.19(10) . 5_566
O6 V2 V1 47.42(8) 5_566 5_566
O4 V2 V4 134.72(15) . .
O7 V2 V4 82.18(11) . .
O10 V2 V4 32.18(11) . .
O5 V2 V4 123.64(11) . .
O11 V2 V4 81.57(10) . .
O6 V2 V4 47.34(8) 5_566 .
V1 V2 V4 60.06(3) 5_566 .
O4 V2 V5 130.54(16) . .
O7 V2 V5 124.19(13) . .
O10 V2 V5 79.56(12) . .
O5 V2 V5 78.89(12) . .
O11 V2 V5 30.41(10) . .
O6 V2 V5 44.43(8) 5_566 .
V1 V2 V5 91.79(4) 5_566 .
V4 V2 V5 61.38(3) . .
O4 V2 V3 131.93(15) . .
O7 V2 V3 82.91(12) . .
O10 V2 V3 124.90(12) . .
O5 V2 V3 30.69(11) . .
O11 V2 V3 78.51(10) . .
O6 V2 V3 45.70(8) 5_566 .
V1 V2 V3 63.65(3) 5_566 .
V4 V2 V3 93.04(4) . .
V5 V2 V3 60.46(3) . .
O14 V3 O5 103.94(19) . .
O14 V3 O13 103.14(17) . .
O5 V3 O13 94.79(16) . .
O14 V3 O1 99.53(17) . .
O5 V3 O1 94.09(17) . .
O13 V3 O1 152.83(14) . .
O14 V3 O12 99.84(17) . 5_566
O5 V3 O12 156.06(15) . 5_566
O13 V3 O12 76.93(14) . 5_566
O1 V3 O12 84.66(15) . 5_566
O14 V3 O6 173.28(17) . 5_566
O5 V3 O6 82.38(14) . 5_566
O13 V3 O6 78.30(12) . 5_566
O1 V3 O6 77.51(13) . 5_566
O12 V3 O6 73.99(12) 5_566 5_566
O14 V3 V4 90.66(15) . 5_566
O5 V3 V4 135.98(12) . 5_566
O13 V3 V4 41.20(11) . 5_566
O1 V3 V4 124.59(12) . 5_566
O12 V3 V4 39.96(9) 5_566 5_566
O6 V3 V4 86.20(9) 5_566 5_566
O14 V3 V2 138.00(16) . .
O5 V3 V2 34.34(11) . .
O13 V3 V2 89.07(11) . .
O1 V3 V2 83.94(11) . .
O12 V3 V2 122.12(9) 5_566 .
O6 V3 V2 48.14(9) 5_566 .
V4 V3 V2 121.82(4) 5_566 .
O2 V4 O10 102.88(18) . .
O2 V4 O8 102.62(17) . 5_566
O10 V4 O8 94.15(16) . 5_566
O2 V4 O12 101.36(16) . .
O10 V4 O12 91.48(15) . .
O8 V4 O12 153.44(14) 5_566 .
O2 V4 O13 100.60(17) . 5_566
O10 V4 O13 155.38(15) . 5_566
O8 V4 O13 87.85(15) 5_566 5_566
O12 V4 O13 76.65(13) . 5_566
O2 V4 O6 175.17(18) . 5_566
O10 V4 O6 81.55(14) . 5_566
O8 V4 O6 78.76(13) 5_566 5_566
O12 V4 O6 76.44(12) . 5_566
O13 V4 O6 74.76(12) 5_566 5_566
O2 V4 V3 90.06(15) . 5_566
O10 V4 V3 133.79(12) . 5_566
O8 V4 V3 126.37(12) 5_566 5_566
O12 V4 V3 42.32(10) . 5_566
O13 V4 V3 38.53(9) 5_566 5_566
O6 V4 V3 85.44(9) 5_566 5_566
O2 V4 V1 134.52(14) . 5_566
O10 V4 V1 83.28(12) . 5_566
O8 V4 V1 32.09(10) 5_566 5_566
O12 V4 V1 123.72(10) . 5_566
O13 V4 V1 85.57(9) 5_566 5_566
O6 V4 V1 47.31(8) 5_566 5_566
V3 V4 V1 118.16(4) 5_566 5_566
O2 V4 V2 135.88(15) . .
O10 V4 V2 33.14(11) . .
O8 V4 V2 83.57(11) 5_566 .
O12 V4 V2 87.13(10) . .
O13 V4 V2 123.41(9) 5_566 .
O6 V4 V2 48.68(9) 5_566 .
V3 V4 V2 121.51(4) 5_566 .
V1 V4 V2 59.62(3) 5_566 .
O9 V5 O11 107.01(17) . .
O9 V5 O12 99.29(15) . .
O11 V5 O12 97.31(16) . .
O9 V5 O13 96.54(15) . .
O11 V5 O13 95.50(15) . .
O12 V5 O13 155.73(13) . .
O9 V5 O6 87.99(15) . .
O11 V5 O6 164.95(15) . .
O12 V5 O6 81.06(13) . .
O13 V5 O6 81.23(13) . .
O9 V5 O6 166.90(16) . 5_566
O11 V5 O6 85.91(15) . 5_566
O12 V5 O6 80.79(13) . 5_566
O13 V5 O6 79.66(12) . 5_566
O6 V5 O6 79.06(14) . 5_566
O9 V5 V1 39.94(12) . .
O11 V5 V1 146.82(12) . .
O12 V5 V1 92.63(11) . .
O13 V5 V1 87.77(11) . .
O6 V5 V1 48.09(9) . .
O6 V5 V1 127.02(10) 5_566 .
O9 V5 V2 144.08(13) . .
O11 V5 V2 37.08(12) . .
O12 V5 V2 88.29(11) . .
O13 V5 V2 89.62(11) . .
O6 V5 V2 127.93(9) . .
O6 V5 V2 48.89(9) 5_566 .
V1 V5 V2 175.58(4) . .
V3 O13 V5 108.27(16) . .
V3 O13 V4 100.26(14) . 5_566
V5 O13 V4 107.75(15) . 5_566
V5 O12 V4 109.66(16) . .
V5 O12 V3 108.08(16) . 5_566
V4 O12 V3 97.72(13) . 5_566
V5 O11 V2 112.51(17) . .
V4 O10 V2 114.68(19) . .
V5 O9 V1 108.52(17) . .
V1 O8 V4 114.51(17) . 5_566
V1 O7 V2 114.8(2) 5_566 .
V5 O6 V5 100.94(14) . 5_566
V5 O6 V3 95.30(13) . 5_566
V5 O6 V3 90.43(12) 5_566 5_566
V5 O6 V1 88.79(11) . .
V5 O6 V1 169.48(17) 5_566 .
V3 O6 V1 92.65(12) 5_566 .
V5 O6 V4 94.32(12) . 5_566
V5 O6 V4 90.19(11) 5_566 5_566
V3 O6 V4 170.06(17) 5_566 5_566
V1 O6 V4 85.06(11) . 5_566
V5 O6 V2 172.21(16) . 5_566
V5 O6 V2 86.69(11) 5_566 5_566
V3 O6 V2 86.16(11) 5_566 5_566
V1 O6 V2 83.49(12) . 5_566
V4 O6 V2 83.98(11) 5_566 5_566
V3 O5 V2 114.97(18) . .
V3 O1 V1 111.94(16) . 5_566
C9 N4 C12 118.9(5) . .
C9 N4 Zn1 114.0(4) . .
C12 N4 Zn1 127.0(4) . .
N6 C29 C28 124.1(5) . .
C27 C28 C29 117.0(6) . .
C8 N3 C1 117.6(5) . .
C8 N3 Zn1 116.5(4) . .
C1 N3 Zn1 125.9(4) . .
C30 N2 C11 119.1(5) . .
C30 N2 Zn1 125.2(4) . .
C11 N2 Zn1 114.8(4) . .
C24 N1 C23 117.6(5) . .
C24 N1 Zn1 115.8(4) . .
C23 N1 Zn1 125.1(4) . .
N2 C30 C26 123.7(6) . .
C29 N6 C22 117.9(5) . .
C29 N6 Zn1 127.0(4) . .
C22 N6 Zn1 114.9(4) . .
C7 N5 C15 118.5(5) . .
C7 N5 Zn1 125.5(4) . .
C15 N5 Zn1 115.8(4) . .
C21 C27 C28 120.6(6) . .
C5 C26 C30 117.3(7) . .
C18 C25 C20 120.2(6) . .
N1 C24 C18 122.9(6) . .
N1 C24 C22 115.6(5) . .
C18 C24 C22 121.5(5) . .
N1 C23 C20 123.7(6) . .
N6 C22 C21 121.7(5) . .
N6 C22 C24 115.6(5) . .
C21 C22 C24 122.7(5) . .
C27 C21 C22 118.5(5) . .
C23 C20 C25 117.4(6) . .
C13 C19 C7 118.5(7) . .
C25 C18 C24 118.2(6) . .
C5 C17 C11 120.3(7) . .
C2 C16 C12 117.6(8) . .
N5 C15 C14 120.4(6) . .
N5 C15 C8 116.4(5) . .
C14 C15 C8 123.1(6) . .
C13 C14 C15 120.7(6) . .
C19 C13 C14 118.7(7) . .
N4 C12 C16 123.4(7) . .
N2 C11 C17 119.6(6) . .
N2 C11 C9 116.6(5) . .
C17 C11 C9 123.8(6) . .
C3 C10 C1 118.2(7) . .
N4 C9 C4 121.0(7) . .
N4 C9 C11 116.9(5) . .
C4 C9 C11 122.2(6) . .
N3 C8 C6 121.5(6) . .
N3 C8 C15 115.0(5) . .
C6 C8 C15 123.6(5) . .
N5 C7 C19 123.1(6) . .
C8 C6 C3 119.6(6) . .
C17 C5 C26 120.0(7) . .
C2 C4 C9 119.3(7) . .
C10 C3 C6 119.6(7) . .
C16 C2 C4 119.6(8) . .
N3 C1 C10 123.5(6) . .

loop_
_geom_bond_atom_site_label_1
_geom_bond_atom_site_label_2
_geom_bond_distance
_geom_bond_site_symmetry_2
Zn1 N1 2.140(4) .
Zn1 N2 2.145(4) .
Zn1 N5 2.156(5) .
Zn1 N6 2.158(4) .
Zn1 N3 2.167(5) .
Zn1 N4 2.184(5) .
V1 O3 1.604(4) .
V1 O8 1.796(3) .
V1 O7 1.809(4) 5_566
V1 O1 1.989(4) 5_566
V1 O9 2.064(4) .
V1 O6 2.269(3) .
V1 V5 3.0487(14) .
V1 V2 3.0618(14) 5_566
V1 V4 3.0757(13) 5_566
V2 O4 1.589(4) .
V2 O7 1.826(4) .
V2 O10 1.855(4) .
V2 O5 1.941(4) .
V2 O11 2.014(4) .
V2 O6 2.329(3) 5_566
V2 V1 3.0619(14) 5_566
V2 V4 3.0839(13) .
V2 V5 3.0860(14) .
V2 V3 3.1198(14) .
V3 O14 1.599(4) .
V3 O5 1.757(4) .
V3 O13 1.915(3) .
V3 O1 1.945(4) .
V3 O12 2.055(4) 5_566
V3 O6 2.238(3) 5_566
V3 V4 3.0252(14) 5_566
V4 O2 1.603(3) .
V4 O10 1.808(4) .
V4 O8 1.861(3) 5_566
V4 O12 1.961(3) .
V4 O13 2.025(4) 5_566
V4 O6 2.281(3) 5_566
V4 V3 3.0252(14) 5_566
V4 V1 3.0757(13) 5_566
V5 O9 1.682(3) .
V5 O11 1.691(4) .
V5 O12 1.891(3) .
V5 O13 1.940(3) .
V5 O6 2.084(3) .
V5 O6 2.164(3) 5_566
O13 V4 2.025(4) 5_566
O12 V3 2.055(4) 5_566
O8 V4 1.861(3) 5_566
O7 V1 1.809(4) 5_566
O6 V5 2.164(3) 5_566
O6 V3 2.238(3) 5_566
O6 V4 2.281(3) 5_566
O6 V2 2.329(3) 5_566
O1 V1 1.989(4) 5_566
N4 C9 1.340(7) .
N4 C12 1.348(8) .
C29 N6 1.325(7) .
C29 C28 1.379(7) .
C28 C27 1.378(7) .
N3 C8 1.337(6) .
N3 C1 1.344(8) .
N2 C30 1.326(7) .
N2 C11 1.348(7) .
N1 C24 1.335(7) .
N1 C23 1.338(7) .
C30 C26 1.391(8) .
N6 C22 1.353(6) .
N5 C7 1.337(8) .
N5 C15 1.345(7) .
C27 C21 1.368(8) .
C26 C5 1.371(9) .
C25 C18 1.364(9) .
C25 C20 1.389(8) .
C24 C18 1.382(7) .
C24 C22 1.488(8) .
C23 C20 1.370(8) .
C22 C21 1.387(7) .
C19 C13 1.367(9) .
C19 C7 1.379(8) .
C17 C5 1.360(10) .
C17 C11 1.408(8) .
C16 C2 1.379(11) .
C16 C12 1.384(9) .
C15 C14 1.384(8) .
C15 C8 1.501(9) .
C14 C13 1.368(10) .
C11 C9 1.469(9) .
C10 C3 1.353(9) .
C10 C1 1.364(9) .
C9 C4 1.396(8) .
C8 C6 1.370(8) .
C6 C3 1.371(10) .
C4 C2 1.391(11) .
